data_8101821
loop_
_publ_author_name
'R. Artali'
'G. Beretta'
'D. M. Ar\'ujo Melo'

_publ_section_title
;
Crystal structure of tris[bis(pentamethylene)urea]trinitrato-lanthanum
(III), La(NO~3~)~3~[(C~5~H~10~N)~2~CO]~3~
;
_journal_issue 3
_journal_name_full 'Zeitschrift f\"ur Kristallographie - New Crystal Structures'
_journal_page_first 457
_journal_page_last 459
_journal_volume 220
_journal_year 2005
_chemical_formula_moiety 'C33 H60 La1 N9 O12'
_chemical_formula_sum 'C33 H60 La N9 O12'
_chemical_formula_weight 913.81
_chemical_name_systematic
;
tris[bis(penthamethylene)urea]trinitrato-lanthanum(III)
;
_space_group_IT_number 14
_symmetry_cell_setting monoclinic
_symmetry_space_group_name_Hall '-P 2ybc'
_symmetry_space_group_name_H-M 'P 1 21/c 1'
_audit_creation_date 2005-06-23T07:40:09-00:00
_audit_creation_method 'WinGX routine CIF_UPDATE'
_cell_angle_alpha 90
_cell_angle_beta 104.13(2)
_cell_angle_gamma 90
_cell_formula_units_Z 4
_cell_length_a 10.158(3)
_cell_length_b 21.971(5)
_cell_length_c 19.301(3)
_cell_measurement_reflns_used 0
_cell_measurement_temperature 293(2)
_cell_measurement_theta_max 0
_cell_measurement_theta_min 0
_cell_volume 4177.3(17)
_computing_cell_refinement 'CAD4 Express (Enraf Nonius, 1994)'
_computing_data_collection 'CAD4 Express (Enraf Nonius, 1994)'
_computing_data_reduction 'XCAD4 (Harms & Wocadlo, 1995)'
_computing_molecular_graphics 'Ortep-3 for Windows (Farrugia, 1997)'
_computing_publication_material 'WinGX (Farrugia, 1999)'
_computing_structure_refinement 'SHELXL-97 (Sheldrick, 1997)'
_computing_structure_solution 'SHELXS-86 (Sheldrick, 1986)'
_diffrn_measured_fraction_theta_full 0.999
_diffrn_measured_fraction_theta_max 0.999
_diffrn_measurement_device 'Enraf-Nonius CAD4'
_diffrn_measurement_device_type '\k-geometry diffractometer'
_diffrn_measurement_method omega/2theta
_diffrn_radiation_probe x-ray
_diffrn_radiation_type mok\a
_diffrn_radiation_wavelength 0.71073
_diffrn_reflns_av_R_equivalents 0.03
_diffrn_reflns_limit_h_max 10
_diffrn_reflns_limit_h_min -10
_diffrn_reflns_limit_k_max 23
_diffrn_reflns_limit_k_min -1
_diffrn_reflns_limit_l_max 20
_diffrn_reflns_limit_l_min -1
_diffrn_reflns_number 6032
_diffrn_reflns_theta_full 21.98
_diffrn_reflns_theta_max 21.98
_diffrn_reflns_theta_min 2.07
_diffrn_standards_decay_% 0
_diffrn_standards_interval_time 60
_diffrn_standards_number 3
_exptl_absorpt_coefficient_mu 1.09
_exptl_absorpt_correction_T_max 0.8967
_exptl_absorpt_correction_T_min 0.3631
_exptl_absorpt_correction_type refdelf
_exptl_crystal_colour white
_exptl_crystal_density_diffrn 1.453
_exptl_crystal_density_method 'not measured'
_exptl_crystal_description prism
_exptl_crystal_F_000 1896
_exptl_crystal_size_max 0.15
_exptl_crystal_size_mid 0.12
_exptl_crystal_size_min 0.09
_refine_diff_density_max 0.704
_refine_diff_density_min -0.727
_refine_ls_extinction_coef 0.0044(3)
_refine_ls_extinction_expression Fc^*^=kFc[1+0.001xFc^2^\l^3^/sin(2\q)]^-1/4^
_refine_ls_extinction_method SHELXL
_refine_ls_goodness_of_fit_ref 1.051
_refine_ls_hydrogen_treatment mixed
_refine_ls_matrix_type full
_refine_ls_number_parameters 497
_refine_ls_number_reflns 5120
_refine_ls_number_restraints 0
_refine_ls_restrained_S_all 1.051
_refine_ls_R_factor_gt 0.0446
_refine_ls_shift/su_max 0.013
_refine_ls_structure_factor_coef Fsqd
_refine_ls_weighting_details 'calc w=1/[\s^2^(Fo^2^)+(0.0584P)^2^+21.1548P] where P=(Fo^2^+2Fc^2^)/3'
_refine_ls_weighting_scheme calc
_refine_ls_wR_factor_ref 0.1399
_reflns_number_gt 4009
_reflns_number_total 5120
_reflns_threshold_expression >2sigma(I)
_cod_data_source_file 1267-1587.cff
_cod_data_source_block la_BPMU
_cod_depositor_comments
;
The following automatic conversions were performed:
'_diffrn_radiation_probe' value 'X-ray' changed to 'x-ray' according to
'/home/saulius/struct/CIF-dictionaries/cif_core.dic' dictionary named
'cif_core.dic' version 2.4.1 from 2010-06-29.

Automatic conversion script
Id: cif_fix_enum 1555 2011-01-17 13:19:09Z saulius 
;
_cod_database_code 8101821

loop_
_symmetry_equiv_pos_as_xyz
'x, y, z'
'-x, y+1/2, -z+1/2'
'-x, -y, -z'
'x, -y-1/2, z-1/2'

loop_
_atom_site_label
_atom_site_type_symbol
_atom_site_fract_x
_atom_site_fract_y
_atom_site_fract_z
_atom_site_U_iso_or_equiv
_atom_site_adp_type
_atom_site_occupancy
_atom_site_symmetry_multiplicity
_atom_site_Wyckoff_symbol
_atom_site_calc_flag
_atom_site_refinement_flags
_atom_site_disorder_group
_atom_site_disorder_assembly
La La 0.47884(5) 0.226691(18) 0.75132(2) 0.0476(2) Uani 1 4 e d . . .
O1 O 0.3723(6) 0.2320(2) 0.6229(3) 0.0637(15) Uani 1 4 e d . . .
O2 O 0.6376(6) 0.3033(3) 0.7266(3) 0.0653(15) Uani 1 4 e d . . .
O3 O 0.6323(6) 0.1499(3) 0.7228(3) 0.0646(15) Uani 1 4 e d . . .
O4 O 0.3140(6) 0.1335(3) 0.7238(3) 0.0693(15) Uani 1 4 e d . . .
O5 O 0.4014(6) 0.1495(3) 0.8356(3) 0.0672(15) Uani 1 4 e d . . .
O6 O 0.2492(7) 0.0793(3) 0.8047(4) 0.098(2) Uani 1 4 e d . . .
O7 O 0.2382(7) 0.2585(3) 0.7623(4) 0.0838(19) Uani 1 4 e d . . .
O8 O 0.3606(8) 0.3337(3) 0.7457(4) 0.0855(19) Uani 1 4 e d . . .
O9 O 0.1517(9) 0.3492(4) 0.7492(5) 0.121(3) Uani 1 4 e d . . .
O10 O 0.5270(8) 0.2706(3) 0.8802(3) 0.0788(18) Uani 1 4 e d . . .
O11 O 0.6790(7) 0.2081(3) 0.8633(4) 0.0810(18) Uani 1 4 e d . . .
O12 O 0.6926(9) 0.2447(4) 0.9694(4) 0.121(3) Uani 1 4 e d . . .
N1 N 0.3191(7) 0.1191(3) 0.7881(4) 0.0621(18) Uani 1 4 e d . . .
N2 N 0.2475(10) 0.3139(4) 0.7526(4) 0.078(2) Uani 1 4 e d . . .
N3 N 0.6336(10) 0.2400(4) 0.9056(4) 0.079(2) Uani 1 4 e d . . .
N4 N 0.3376(8) 0.1742(4) 0.5238(4) 0.089(3) Uani 1 4 e d . . .
N5 N 0.2319(7) 0.2674(3) 0.5214(3) 0.0595(17) Uani 1 4 e d . . .
N6 N 0.6857(6) 0.3728(3) 0.6507(3) 0.0582(17) Uani 1 4 e d . . .
N7 N 0.7868(8) 0.3773(3) 0.7720(4) 0.072(2) Uani 1 4 e d . . .
N8 N 0.8352(10) 0.1326(3) 0.6984(6) 0.118(4) Uani 1 4 e d . . .
N9 N 0.7198(8) 0.0547(3) 0.7384(5) 0.087(3) Uani 1 4 e d . . .
C1 C 0.3159(8) 0.2252(4) 0.5586(4) 0.059(2) Uani 1 4 e d . . .
C2 C 0.4491(16) 0.1328(7) 0.5591(7) 0.171(8) Uani 1 4 e d . . .
H2A H 0.5266 0.1572 0.5828 0.205 Uiso 1 4 e calc R . .
H2B H 0.4199 0.1098 0.5955 0.205 Uiso 1 4 e calc R . .
C3 C 0.486(2) 0.0962(8) 0.5177(13) 0.258(14) Uani 1 4 e d . . .
H3A H 0.5416 0.0655 0.5472 0.309 Uiso 1 4 e calc R . .
H3B H 0.5452 0.1184 0.494 0.309 Uiso 1 4 e calc R . .
C4 C 0.3840(15) 0.0635(6) 0.4610(8) 0.144(6) Uani 1 4 e d . . .
H4A H 0.3484 0.0288 0.4816 0.173 Uiso 1 4 e calc R . .
H4B H 0.4269 0.0487 0.4245 0.173 Uiso 1 4 e calc R . .
C5 C 0.2683(17) 0.1070(7) 0.4276(9) 0.197(10) Uani 1 4 e d . . .
H5A H 0.2956 0.1311 0.3914 0.236 Uiso 1 4 e calc R . .
H5B H 0.1899 0.0831 0.4039 0.236 Uiso 1 4 e calc R . .
C6 C 0.2338(16) 0.1424(8) 0.4712(9) 0.202(10) Uani 1 4 e d . . .
H6A H 0.18 0.1191 0.497 0.242 Uiso 1 4 e calc R . .
H6B H 0.1742 0.1729 0.4437 0.242 Uiso 1 4 e calc R . .
C7 C 0.2329(10) 0.2838(6) 0.4476(5) 0.094(3) Uani 1 4 e d . . .
H7A H 0.2628 0.2492 0.4243 0.113 Uiso 1 4 e calc R . .
H7B H 0.2961 0.317 0.4481 0.113 Uiso 1 4 e calc R . .
C8 C 0.0940(11) 0.3025(6) 0.4071(5) 0.104(4) Uani 1 4 e d . . .
H8A H 0.0972 0.3156 0.3595 0.124 Uiso 1 4 e calc R . .
H8B H 0.0332 0.2679 0.4023 0.124 Uiso 1 4 e calc R . .
C9 C 0.0398(12) 0.3537(5) 0.4443(6) 0.105(4) Uani 1 4 e d . . .
H9A H -0.0544 0.3612 0.4205 0.126 Uiso 1 4 e calc R . .
H9B H 0.0908 0.3905 0.4415 0.126 Uiso 1 4 e calc R . .
C10 C 0.0508(11) 0.3381(5) 0.5217(6) 0.102(4) Uani 1 4 e d . . .
H10A H 0.0286 0.374 0.5459 0.123 Uiso 1 4 e calc R . .
H10B H -0.0155 0.3069 0.5241 0.123 Uiso 1 4 e calc R . .
C11 C 0.1857(10) 0.3165(4) 0.5595(5) 0.076(3) Uani 1 4 e d . . .
H11A H 0.2497 0.3499 0.5652 0.091 Uiso 1 4 e calc R . .
H11B H 0.1826 0.3025 0.6068 0.091 Uiso 1 4 e calc R . .
C12 C 0.7021(8) 0.3491(3) 0.7170(4) 0.0493(18) Uani 1 4 e d . . .
C13 C 0.5761(10) 0.3515(4) 0.5936(5) 0.079(3) Uani 1 4 e d . . .
H13A H 0.5 0.3398 0.6128 0.095 Uiso 1 4 e calc R . .
H13B H 0.6053 0.3159 0.5716 0.095 Uiso 1 4 e calc R . .
C14 C 0.5317(11) 0.4006(5) 0.5379(5) 0.092(3) Uani 1 4 e d . . .
H14A H 0.4634 0.3841 0.4981 0.11 Uiso 1 4 e calc R . .
H14B H 0.4906 0.4337 0.5584 0.11 Uiso 1 4 e calc R . .
C15 C 0.6468(11) 0.4251(5) 0.5106(5) 0.086(3) Uani 1 4 e d . . .
H15A H 0.6155 0.4592 0.479 0.104 Uiso 1 4 e calc R . .
H15B H 0.6797 0.3938 0.4836 0.104 Uiso 1 4 e calc R . .
C16 C 0.7607(11) 0.4456(5) 0.5719(6) 0.094(3) Uani 1 4 e d . . .
H16A H 0.8377 0.4584 0.554 0.113 Uiso 1 4 e calc R . .
H16B H 0.7311 0.4801 0.5957 0.113 Uiso 1 4 e calc R . .
C17 C 0.8022(10) 0.3941(5) 0.6242(6) 0.090(3) Uani 1 4 e d . . .
H17A H 0.8371 0.3607 0.6011 0.108 Uiso 1 4 e calc R . .
H17B H 0.874 0.4077 0.6641 0.108 Uiso 1 4 e calc R . .
C18 C 0.8195(11) 0.4423(5) 0.7748(7) 0.101(4) Uani 1 4 e d . . .
H18A H 0.7756 0.4614 0.7298 0.121 Uiso 1 4 e calc R . .
H18B H 0.9168 0.4477 0.7825 0.121 Uiso 1 4 e calc R . .
C20 C 0.8378(14) 0.4415(5) 0.9052(6) 0.111(4) Uani 1 4 e d . . .
H20A H 0.9356 0.4463 0.9155 0.133 Uiso 1 4 e calc R . .
H20B H 0.8056 0.46 0.9436 0.133 Uiso 1 4 e calc R . .
C19 C 0.7718(13) 0.4718(5) 0.8346(7) 0.106(4) Uani 1 4 e d . . .
H19A H 0.6739 0.4683 0.8256 0.127 Uiso 1 4 e calc R . .
H19B H 0.7949 0.5147 0.837 0.127 Uiso 1 4 e calc R . .
C21 C 0.8006(15) 0.3747(5) 0.8988(6) 0.114(4) Uani 1 4 e d . . .
H21A H 0.8431 0.3542 0.9431 0.137 Uiso 1 4 e calc R . .
H21B H 0.703 0.3704 0.8911 0.137 Uiso 1 4 e calc R . .
C22 C 0.8454(10) 0.3452(4) 0.8382(5) 0.083(3) Uani 1 4 e d . . .
H22A H 0.9437 0.3461 0.8477 0.1 Uiso 1 4 e calc R . .
H22B H 0.8165 0.303 0.8339 0.1 Uiso 1 4 e calc R . .
C23 C 0.7265(10) 0.1141(4) 0.7202(5) 0.071(2) Uani 1 4 e d . . .
C24 C 0.5910(9) 0.0282(4) 0.7437(5) 0.073(2) Uani 1 4 e d . . .
H24A H 0.5755 -0.0094 0.7167 0.087 Uiso 1 4 e calc R . .
H24B H 0.5177 0.056 0.7231 0.087 Uiso 1 4 e calc R . .
C25 C 0.5904(10) 0.0160(5) 0.8180(5) 0.092(3) Uani 1 4 e d . . .
H25A H 0.5051 -0.0028 0.82 0.111 Uiso 1 4 e calc R . .
H25B H 0.5986 0.0541 0.8442 0.111 Uiso 1 4 e calc R . .
C27 C 0.8330(13) 0.0016(6) 0.8457(9) 0.133(5) Uani 1 4 e d . . .
H27A H 0.8486 0.0381 0.8749 0.159 Uiso 1 4 e calc R . .
H27B H 0.9065 -0.0264 0.8652 0.159 Uiso 1 4 e calc R . .
C26 C 0.7072(11) -0.0257(5) 0.8523(6) 0.088(3) Uani 1 4 e d . . .
H26A H 0.7092 -0.0318 0.9023 0.106 Uiso 1 4 e calc R . .
H26B H 0.6954 -0.0651 0.8288 0.106 Uiso 1 4 e calc R . .
C28 C 0.8397(12) 0.0176(5) 0.7742(11) 0.153(7) Uani 1 4 e d . . .
H28A H 0.8427 -0.0192 0.7468 0.183 Uiso 1 4 e calc R . .
H28B H 0.922 0.0405 0.776 0.183 Uiso 1 4 e calc R . .
C29 C 0.908(2) 0.0934(6) 0.6578(13) 0.254(14) Uani 1 4 e d . . .
H29A H 0.9887 0.078 0.6912 0.305 Uiso 1 4 e calc R . .
H29B H 0.8507 0.0587 0.6406 0.305 Uiso 1 4 e calc R . .
C30 C 0.9446(15) 0.1153(6) 0.6061(7) 0.129(5) Uani 1 4 e d . . .
H30A H 0.8705 0.1093 0.5642 0.155 Uiso 1 4 e calc R . .
H30B H 1.02 0.0909 0.5993 0.155 Uiso 1 4 e calc R . .
C31 C 0.9869(12) 0.1806(5) 0.6063(6) 0.100(3) Uani 1 4 e d . . .
H31A H 0.9714 0.1954 0.5576 0.12 Uiso 1 4 e calc R . .
H31B H 1.0829 0.1844 0.6289 0.12 Uiso 1 4 e calc R . .
C32 C 0.9045(19) 0.2183(5) 0.6470(9) 0.151(7) Uani 1 4 e d . . .
H32A H 0.9546 0.2556 0.6619 0.181 Uiso 1 4 e calc R . .
H32B H 0.8206 0.2297 0.6134 0.181 Uiso 1 4 e calc R . .
C33 C 0.8738(18) 0.1966(5) 0.7005(10) 0.167(8) Uani 1 4 e d . . .
H33A H 0.799 0.2203 0.7094 0.201 Uiso 1 4 e calc R . .
H33B H 0.9505 0.2024 0.7412 0.201 Uiso 1 4 e calc R . .

loop_
_atom_site_aniso_label
_atom_site_aniso_U_11
_atom_site_aniso_U_22
_atom_site_aniso_U_33
_atom_site_aniso_U_23
_atom_site_aniso_U_13
_atom_site_aniso_U_12
La 0.0724(4) 0.0348(3) 0.0371(3) 0.00206(19) 0.0161(2) -0.0039(2)
O1 0.097(4) 0.056(4) 0.032(3) -0.002(2) 0.004(3) 0.002(3)
O2 0.085(4) 0.064(4) 0.048(3) 0.007(3) 0.018(3) -0.018(3)
O3 0.077(4) 0.057(4) 0.066(4) 0.003(3) 0.029(3) 0.005(3)
O4 0.092(4) 0.060(4) 0.053(4) 0.000(3) 0.014(3) -0.009(3)
O5 0.091(4) 0.061(4) 0.052(3) 0.005(3) 0.023(3) -0.011(3)
O6 0.113(5) 0.063(4) 0.130(6) 0.006(4) 0.053(5) -0.030(4)
O7 0.091(5) 0.063(5) 0.102(5) 0.010(4) 0.032(4) 0.010(3)
O8 0.111(6) 0.063(4) 0.085(5) 0.006(3) 0.029(4) 0.012(4)
O9 0.136(7) 0.094(6) 0.138(7) 0.002(5) 0.046(6) 0.054(5)
O10 0.113(5) 0.076(5) 0.045(3) -0.011(3) 0.014(3) -0.006(4)
O11 0.089(5) 0.084(5) 0.068(4) 0.014(4) 0.014(4) -0.001(4)
O12 0.174(8) 0.122(6) 0.045(4) 0.010(4) -0.014(5) -0.028(6)
N1 0.068(5) 0.032(4) 0.090(6) 0.005(4) 0.026(4) -0.002(3)
N2 0.104(7) 0.066(6) 0.068(5) -0.008(4) 0.028(5) 0.027(5)
N3 0.110(7) 0.068(6) 0.051(5) 0.015(4) 0.005(5) -0.026(5)
N4 0.099(6) 0.080(6) 0.066(5) -0.034(4) -0.022(4) 0.039(5)
N5 0.074(4) 0.067(5) 0.038(4) -0.002(3) 0.013(3) 0.019(4)
N6 0.058(4) 0.064(4) 0.054(4) 0.015(3) 0.017(3) -0.009(3)
N7 0.093(5) 0.047(4) 0.066(5) 0.018(4) 0.002(4) -0.016(4)
N8 0.157(8) 0.044(5) 0.206(11) -0.005(5) 0.146(8) -0.010(5)
N9 0.087(6) 0.056(5) 0.137(8) 0.031(5) 0.063(5) 0.006(4)
C1 0.070(5) 0.054(5) 0.053(6) -0.007(4) 0.017(4) 0.002(4)
C2 0.204(16) 0.155(13) 0.107(10) -0.063(9) -0.050(10) 0.118(12)
C3 0.22(2) 0.147(16) 0.32(3) -0.108(18) -0.112(19) 0.111(15)
C4 0.172(13) 0.077(8) 0.153(12) -0.037(8) -0.021(10) 0.041(9)
C5 0.198(16) 0.139(14) 0.194(17) -0.104(13) -0.069(13) 0.077(12)
C6 0.169(14) 0.191(16) 0.178(15) -0.126(14) -0.087(12) 0.090(13)
C7 0.094(7) 0.140(10) 0.047(5) 0.007(6) 0.014(5) 0.022(7)
C8 0.107(8) 0.131(10) 0.060(6) 0.011(6) -0.005(6) 0.019(7)
C9 0.098(8) 0.093(8) 0.110(9) 0.031(7) 0.000(7) 0.022(6)
C10 0.105(8) 0.090(8) 0.118(10) 0.005(7) 0.038(7) 0.035(6)
C11 0.102(7) 0.065(6) 0.060(5) 0.004(5) 0.022(5) 0.024(5)
C12 0.057(5) 0.043(5) 0.049(5) 0.008(4) 0.017(4) -0.003(4)
C13 0.108(7) 0.064(6) 0.066(6) 0.011(5) 0.022(5) -0.022(5)
C14 0.107(8) 0.097(8) 0.063(6) 0.024(6) 0.004(5) -0.018(6)
C15 0.119(8) 0.079(7) 0.067(6) 0.026(5) 0.033(6) 0.009(6)
C16 0.103(8) 0.089(8) 0.098(8) 0.037(6) 0.038(7) -0.008(6)
C17 0.079(6) 0.098(8) 0.101(8) 0.038(6) 0.038(6) 0.000(6)
C18 0.099(8) 0.063(7) 0.130(10) 0.023(7) 0.006(7) -0.028(6)
C20 0.175(12) 0.073(8) 0.077(7) 0.003(6) 0.013(7) -0.004(7)
C19 0.135(10) 0.055(6) 0.110(10) 0.002(6) -0.003(8) -0.005(6)
C21 0.175(12) 0.084(8) 0.087(8) 0.024(7) 0.037(8) 0.001(8)
C22 0.094(7) 0.064(6) 0.079(7) 0.015(5) -0.003(5) -0.002(5)
C23 0.100(7) 0.046(5) 0.082(6) 0.006(4) 0.053(6) 0.005(5)
C24 0.079(6) 0.063(6) 0.076(6) 0.012(5) 0.019(5) -0.008(5)
C25 0.084(7) 0.112(9) 0.088(8) 0.012(6) 0.033(6) 0.011(6)
C27 0.080(9) 0.100(10) 0.197(16) 0.037(10) -0.008(9) 0.011(7)
C26 0.102(8) 0.075(7) 0.087(7) 0.023(5) 0.021(6) 0.018(6)
C28 0.092(9) 0.072(8) 0.33(2) 0.061(11) 0.121(13) 0.032(6)
C29 0.39(3) 0.071(9) 0.45(3) -0.029(14) 0.38(3) -0.018(12)
C30 0.180(13) 0.105(10) 0.142(11) -0.026(8) 0.117(11) -0.033(9)
C31 0.123(9) 0.098(8) 0.100(8) 0.014(7) 0.065(7) -0.022(7)
C32 0.262(19) 0.059(8) 0.182(15) 0.002(8) 0.148(15) -0.028(9)
C33 0.251(18) 0.055(7) 0.27(2) -0.013(9) 0.214(17) -0.029(9)

loop_
_atom_type_symbol
_atom_type_description
_atom_type_scat_dispersion_real
_atom_type_scat_dispersion_imag
_atom_type_scat_source
c c 0.0033 0.0016 'international tables vol c tables 4.2.6.8 and 6.1.1.4'
h h 0 0 'international tables vol c tables 4.2.6.8 and 6.1.1.4'
n n 0.0061 0.0033 'international tables vol c tables 4.2.6.8 and 6.1.1.4'
o o 0.0106 0.006 'international tables vol c tables 4.2.6.8 and 6.1.1.4'
la la -0.2871 2.4523 'international tables vol c tables 4.2.6.8 and 6.1.1.4'

loop_
_geom_angle_atom_site_label_1
_geom_angle_atom_site_label_2
_geom_angle_atom_site_label_3
_geom_angle
_geom_angle_site_symmetry_1
_geom_angle_site_symmetry_3
_geom_angle_publ_flag
O3 La O1 87.33(18) . . ?
O3 La O2 86.81(19) . . ?
O1 La O2 85.42(18) . . ?
O3 La O10 119.3(2) . . ?
O1 La O10 151.9(2) . . ?
O2 La O10 87.25(19) . . ?
O3 La O7 150.0(2) . . ?
O1 La O7 83.0(2) . . ?
O2 La O7 120.4(2) . . ?
O10 La O7 77.5(2) . . ?
O3 La O5 89.86(18) . . ?
O1 La O5 122.44(19) . . ?
O2 La O5 151.77(19) . . ?
O10 La O5 70.06(19) . . ?
O7 La O5 72.0(2) . . ?
O3 La O11 70.7(2) . . ?
O1 La O11 154.9(2) . . ?
O2 La O11 81.52(19) . . ?
O10 La O11 48.7(2) . . ?
O7 La O11 122.1(2) . . ?
O5 La O11 71.0(2) . . ?
O3 La O4 79.99(19) . . ?
O1 La O4 74.31(18) . . ?
O2 La O4 156.18(18) . . ?
O10 La O4 116.50(19) . . ?
O7 La O4 70.1(2) . . ?
O5 La O4 48.71(18) . . ?
O11 La O4 112.06(19) . . ?
O3 La O8 156.3(2) . . ?
O1 La O8 80.33(19) . . ?
O2 La O8 72.2(2) . . ?
O10 La O8 71.6(2) . . ?
O7 La O8 48.3(2) . . ?
O5 La O8 113.8(2) . . ?
O11 La O8 115.4(2) . . ?
O4 La O8 115.3(2) . . ?
O3 La N3 94.7(3) . . ?
O1 La N3 170.30(19) . . ?
O2 La N3 85.22(19) . . ?
O10 La N3 24.6(2) . . ?
O7 La N3 99.6(3) . . ?
O5 La N3 67.11(19) . . ?
O11 La N3 24.2(2) . . ?
O4 La N3 115.38(19) . . ?
O8 La N3 94.4(3) . . ?
O3 La N2 166.6(2) . . ?
O1 La N2 80.05(19) . . ?
O2 La N2 96.6(3) . . ?
O10 La N2 73.9(2) . . ?
O7 La N2 23.8(2) . . ?
O5 La N2 93.1(2) . . ?
O11 La N2 122.6(2) . . ?
O4 La N2 92.2(2) . . ?
O8 La N2 24.5(2) . . ?
N3 La N2 98.5(3) . . ?
O3 La N1 85.55(18) . . ?
O1 La N1 98.2(2) . . ?
O2 La N1 171.36(19) . . ?
O10 La N1 93.0(2) . . ?
O7 La N1 67.96(19) . . ?
O5 La N1 24.37(18) . . ?
O11 La N1 92.1(2) . . ?
O4 La N1 24.39(18) . . ?
O8 La N1 116.0(2) . . ?
N3 La N1 91.4(2) . . ?
N2 La N1 91.8(2) . . ?
C1 O1 La 170.3(5) . . ?
C12 O2 La 168.9(5) . . ?
C23 O3 La 168.2(6) . . ?
N1 O4 La 97.2(4) . . ?
N1 O5 La 97.9(4) . . ?
N2 O7 La 98.3(6) . . ?
N2 O8 La 96.1(5) . . ?
N3 O10 La 96.7(5) . . ?
N3 O11 La 96.7(6) . . ?
O6 N1 O4 123.3(8) . . ?
O6 N1 O5 120.7(8) . . ?
O4 N1 O5 115.9(6) . . ?
O6 N1 La 175.0(6) . . ?
O4 N1 La 58.4(4) . . ?
O5 N1 La 57.7(3) . . ?
O9 N2 O7 122.5(10) . . ?
O9 N2 O8 120.3(9) . . ?
O7 N2 O8 117.2(8) . . ?
O9 N2 La 176.5(6) . . ?
O7 N2 La 57.9(5) . . ?
O8 N2 La 59.4(4) . . ?
O12 N3 O11 122.2(10) . . ?
O12 N3 O10 120.1(10) . . ?
O11 N3 O10 117.5(8) . . ?
O12 N3 La 177.6(7) . . ?
O11 N3 La 59.1(4) . . ?
O10 N3 La 58.7(4) . . ?
C1 N4 C6 124.5(9) . . ?
C1 N4 C2 118.6(8) . . ?
C6 N4 C2 111.7(10) . . ?
C1 N5 C11 119.1(6) . . ?
C1 N5 C7 122.2(7) . . ?
C11 N5 C7 113.0(7) . . ?
C12 N6 C13 119.4(6) . . ?
C12 N6 C17 121.7(7) . . ?
C13 N6 C17 112.0(7) . . ?
C12 N7 C22 121.1(7) . . ?
C12 N7 C18 125.1(7) . . ?
C22 N7 C18 113.6(8) . . ?
C23 N8 C33 121.5(8) . . ?
C23 N8 C29 123.3(9) . . ?
C33 N8 C29 114.2(8) . . ?
C23 N9 C24 120.3(8) . . ?
C23 N9 C28 124.0(9) . . ?
C24 N9 C28 113.4(7) . . ?
O1 C1 N5 121.9(7) . . ?
O1 C1 N4 120.3(8) . . ?
N5 C1 N4 117.8(7) . . ?
C3 C2 N4 114.5(12) . . ?
C2 C3 C4 120.8(18) . . ?
C3 C4 C5 109.4(11) . . ?
C6 C5 C4 114.6(15) . . ?
C5 C6 N4 119.4(15) . . ?
N5 C7 C8 110.2(8) . . ?
C9 C8 C7 111.3(9) . . ?
C8 C9 C10 110.8(9) . . ?
C11 C10 C9 113.6(9) . . ?
N5 C11 C10 111.6(8) . . ?
O2 C12 N7 121.1(7) . . ?
O2 C12 N6 120.4(7) . . ?
N7 C12 N6 118.5(7) . . ?
N6 C13 C14 110.6(7) . . ?
C15 C14 C13 112.6(9) . . ?
C14 C15 C16 110.4(8) . . ?
C17 C16 C15 109.7(9) . . ?
N6 C17 C16 110.7(8) . . ?
N7 C18 C19 109.6(9) . . ?
C21 C20 C19 107.9(9) . . ?
C18 C19 C20 110.2(10) . . ?
C22 C21 C20 111.4(10) . . ?
N7 C22 C21 109.7(8) . . ?
O3 C23 N8 121.3(8) . . ?
O3 C23 N9 120.5(8) . . ?
N8 C23 N9 118.1(8) . . ?
N9 C24 C25 111.1(8) . . ?
C24 C25 C26 110.4(8) . . ?
C28 C27 C26 115.7(12) . . ?
C27 C26 C25 108.9(9) . . ?
C27 C28 N9 110.7(10) . . ?
C30 C29 N8 119.1(14) . . ?
C29 C30 C31 120.7(12) . . ?
C30 C31 C32 109.2(9) . . ?
C33 C32 C31 120.0(12) . . ?
C32 C33 N8 117.9(13) . . ?

loop_
_geom_bond_atom_site_label_1
_geom_bond_atom_site_label_2
_geom_bond_distance
_geom_bond_site_symmetry_2
_geom_bond_publ_flag
La O3 2.449(6) . ?
La O1 2.453(5) . ?
La O2 2.458(5) . ?
La O10 2.600(5) . ?
La O7 2.600(6) . ?
La O5 2.601(5) . ?
La O11 2.613(6) . ?
La O4 2.617(6) . ?
La O8 2.630(6) . ?
La N3 3.023(8) . ?
La N2 3.037(8) . ?
La N1 3.048(7) . ?
O1 C1 1.242(9) . ?
O2 C12 1.238(9) . ?
O3 C23 1.250(10) . ?
O4 N1 1.269(8) . ?
O5 N1 1.270(8) . ?
O6 N1 1.217(8) . ?
O7 N2 1.240(10) . ?
O8 N2 1.264(10) . ?
O9 N2 1.233(10) . ?
O10 N3 1.267(10) . ?
O11 N3 1.246(10) . ?
O12 N3 1.236(10) . ?
N4 C1 1.353(10) . ?
N4 C6 1.452(14) . ?
N4 C2 1.482(13) . ?
N5 C1 1.343(10) . ?
N5 C11 1.446(10) . ?
N5 C7 1.472(11) . ?
N6 C12 1.355(9) . ?
N6 C13 1.440(11) . ?
N6 C17 1.474(10) . ?
N7 C12 1.343(10) . ?
N7 C22 1.454(11) . ?
N7 C18 1.465(11) . ?
N8 C23 1.337(11) . ?
N8 C33 1.458(13) . ?
N8 C29 1.480(14) . ?
N9 C23 1.358(11) . ?
N9 C24 1.458(11) . ?
N9 C28 1.487(14) . ?
C2 C3 1.25(2) . ?
C3 C4 1.495(19) . ?
C4 C5 1.530(17) . ?
C5 C6 1.258(18) . ?
C7 C8 1.495(13) . ?
C8 C9 1.508(15) . ?
C9 C10 1.510(15) . ?
C10 C11 1.465(13) . ?
C13 C14 1.513(12) . ?
C14 C15 1.494(13) . ?
C15 C16 1.507(14) . ?
C16 C17 1.506(13) . ?
C18 C19 1.503(16) . ?
C20 C21 1.513(14) . ?
C20 C19 1.517(14) . ?
C21 C22 1.502(14) . ?
C24 C25 1.460(12) . ?
C25 C26 1.518(13) . ?
C27 C28 1.44(2) . ?
C27 C26 1.445(16) . ?
C29 C30 1.242(17) . ?
C30 C31 1.498(15) . ?
C31 C32 1.525(16) . ?
C32 C33 1.244(16) . ?
